data_7105884
loop_
_publ_author_name
'Thomas S. Teets'
'Markus P. Neumann'
'Daniel G. Nocera'

_publ_section_title
;
 Heterobimetallic Rhodium-Gold Halide and Hydride Complexes
;
_journal_name_full Chem.Commun.
_journal_page_first 1485
_journal_paper_doi 10.1039/c0cc03261a
_journal_volume 47
_journal_year 2011
_chemical_formula_sum 'C53 H46 Au Cl3 F3 O4 P4 Rh S'
_chemical_formula_weight 1366.06
_chemical_name_systematic
;
?
;
_space_group_IT_number 19
_symmetry_cell_setting orthorhombic
_symmetry_space_group_name_Hall 'P 2ac 2ab'
_symmetry_space_group_name_H-M 'P 21 21 21'
_atom_sites_solution_hydrogens geom
_atom_sites_solution_primary direct
_atom_sites_solution_secondary difmap
_audit_creation_method SHELXL-97
_cell_angle_alpha 90.00
_cell_angle_beta 90.00
_cell_angle_gamma 90.00
_cell_formula_units_Z 4
_cell_length_a 10.4553(11)
_cell_length_b 19.2177(19)
_cell_length_c 26.395(3)
_cell_measurement_reflns_used 9967
_cell_measurement_temperature 100(2)
_cell_measurement_theta_max 31.17
_cell_measurement_theta_min 2.35
_cell_volume 5303.5(10)
_computing_cell_refinement 'Bruker SAINT'
_computing_data_collection 'Bruker APEX2'
_computing_data_reduction 'Bruker SAINT'
_computing_molecular_graphics 'Bruker SHELXTL'
_computing_publication_material 'Bruker SHELXTL'
_computing_structure_refinement 'SHELXL-97 (Sheldrick, 1997)'
_computing_structure_solution 'SHELXS-97 (Sheldrick, 1990)'
_diffrn_ambient_temperature 100(2)
_diffrn_measured_fraction_theta_full 0.992
_diffrn_measured_fraction_theta_max 0.992
_diffrn_measurement_device_type 'Bruker APEX-II CCD'
_diffrn_measurement_method '\f and \w scans'
_diffrn_radiation_monochromator graphite
_diffrn_radiation_source 'fine-focus sealed tube'
_diffrn_radiation_type MoK\a
_diffrn_radiation_wavelength 0.71073
_diffrn_reflns_av_R_equivalents 0.0440
_diffrn_reflns_av_sigmaI/netI 0.0427
_diffrn_reflns_limit_h_max 15
_diffrn_reflns_limit_h_min -15
_diffrn_reflns_limit_k_max 27
_diffrn_reflns_limit_k_min -27
_diffrn_reflns_limit_l_max 37
_diffrn_reflns_limit_l_min -37
_diffrn_reflns_number 120893
_diffrn_reflns_theta_full 31.00
_diffrn_reflns_theta_max 31.00
_diffrn_reflns_theta_min 1.31
_diffrn_standards_number 0
_exptl_absorpt_coefficient_mu 3.441
_exptl_absorpt_correction_T_max 0.3399
_exptl_absorpt_correction_T_min 0.3399
_exptl_absorpt_correction_type multi-scan
_exptl_absorpt_process_details sadabs
_exptl_crystal_colour orange
_exptl_crystal_density_diffrn 1.711
_exptl_crystal_density_method 'not measured'
_exptl_crystal_description block
_exptl_crystal_F_000 2696
_exptl_crystal_size_max 0.40
_exptl_crystal_size_mid 0.40
_exptl_crystal_size_min 0.40
_refine_diff_density_max 1.998
_refine_diff_density_min -0.798
_refine_diff_density_rms 0.116
_refine_ls_abs_structure_details 'Flack H D (1983), Acta Cryst. A39, 876-881'
_refine_ls_abs_structure_Flack 0.009(2)
_refine_ls_extinction_method none
_refine_ls_goodness_of_fit_ref 1.041
_refine_ls_hydrogen_treatment constr
_refine_ls_matrix_type full
_refine_ls_number_parameters 631
_refine_ls_number_reflns 16512
_refine_ls_number_restraints 0
_refine_ls_restrained_S_all 1.041
_refine_ls_R_factor_all 0.0287
_refine_ls_R_factor_gt 0.0258
_refine_ls_shift/su_max 0.003
_refine_ls_shift/su_mean 0.000
_refine_ls_structure_factor_coef Fsqd
_refine_ls_weighting_details 'calc w=1/[\s^2^(Fo^2^)+(0.0239P)^2^+1.5571P] where P=(Fo^2^+2Fc^2^)/3'
_refine_ls_weighting_scheme calc
_refine_ls_wR_factor_gt 0.0583
_refine_ls_wR_factor_ref 0.0591
_reflns_number_gt 15614
_reflns_number_total 16512
_reflns_threshold_expression >2sigma(I)
_cod_data_source_file C0CC03261A.TXT
_cod_data_source_block 3
_cod_depositor_comments
;
The following automatic conversions were performed:

'_symmetry_cell_setting' value 'Orthorhombic' changed to
'orthorhombic' according to the built-in table from CIF Core
dictionary named 'cif_core.dic' version 2.4.1 from 2010-06-29.

Automatic conversion script
Id: cif_fix_values 1646 2011-03-28 12:23:43Z adriana 
;
_cod_original_cell_volume 5303.4(9)
_cod_original_sg_symbol_H-M P2(1)2(1)2(1)
_cod_database_code 7105884

loop_
_symmetry_equiv_pos_as_xyz
'x, y, z'
'-x+1/2, -y, z+1/2'
'-x, y+1/2, -z+1/2'
'x+1/2, -y+1/2, -z'

loop_
_atom_site_label
_atom_site_type_symbol
_atom_site_fract_x
_atom_site_fract_y
_atom_site_fract_z
_atom_site_U_iso_or_equiv
_atom_site_adp_type
_atom_site_occupancy
_atom_site_symmetry_multiplicity
_atom_site_calc_flag
_atom_site_refinement_flags
_atom_site_disorder_assembly
_atom_site_disorder_group
S1S S 1.50222(8) 0.37304(4) 0.16323(3) 0.02346(16) Uani 1 1 d . . .
Rh1 Rh 1.23372(2) -0.089519(10) 0.063162(8) 0.01099(4) Uani 1 1 d . . .
Au1 Au 1.084458(10) 0.018649(5) 0.116417(4) 0.01340(3) Uani 1 1 d . . .
P1 P 1.16486(7) -0.04785(4) -0.01465(3) 0.01138(13) Uani 1 1 d . . .
P2 P 1.01750(7) 0.06585(4) 0.04006(3) 0.01252(13) Uani 1 1 d . . .
P3 P 1.31674(7) -0.12443(4) 0.14043(3) 0.01183(13) Uani 1 1 d . . .
P4 P 1.17241(7) -0.00635(4) 0.19502(3) 0.01336(14) Uani 1 1 d . . .
Cl1 Cl 1.36437(6) 0.01226(4) 0.07010(3) 0.01566(12) Uani 1 1 d . . .
Cl1S Cl 1.59747(12) 0.04965(6) 0.22078(5) 0.0535(3) Uani 1 1 d . . .
Cl2S Cl 1.77890(10) 0.11242(5) 0.15003(4) 0.0408(2) Uani 1 1 d . . .
O1 O 1.1057(2) -0.22487(11) 0.04734(9) 0.0231(5) Uani 1 1 d . . .
O1S O 1.3735(3) 0.3693(2) 0.14536(12) 0.0493(8) Uani 1 1 d . . .
O2S O 1.5174(3) 0.36485(19) 0.21609(11) 0.0504(8) Uani 1 1 d . . .
O3S O 1.5786(3) 0.42590(15) 0.14052(16) 0.0630(10) Uani 1 1 d . . .
C1S C 1.5743(5) 0.2955(2) 0.13682(17) 0.0406(9) Uani 1 1 d . . .
C1 C 1.1289(3) 0.04567(14) -0.01194(11) 0.0131(5) Uani 1 1 d . . .
H1A H 1.0908 0.0606 -0.0445 0.016 Uiso 1 1 calc R . .
H1B H 1.2093 0.0720 -0.0070 0.016 Uiso 1 1 calc R . .
C2 C 1.3233(3) -0.05375(14) 0.18694(11) 0.0135(5) Uani 1 1 d . . .
H2A H 1.3903 -0.0204 0.1764 0.016 Uiso 1 1 calc R . .
H2B H 1.3490 -0.0734 0.2201 0.016 Uiso 1 1 calc R . .
C2S C 1.6216(4) 0.0799(2) 0.15802(18) 0.0445(11) Uani 1 1 d . . .
H2S1 H 1.6068 0.0413 0.1339 0.053 Uiso 1 1 calc R . .
H2S2 H 1.5592 0.1172 0.1504 0.053 Uiso 1 1 calc R . .
C3 C 1.1524(3) -0.17175(15) 0.05447(11) 0.0155(5) Uani 1 1 d . . .
C11 C 1.2932(2) -0.05681(14) -0.06061(11) 0.0123(5) Uani 1 1 d . . .
C12 C 1.3550(3) -0.12127(15) -0.06227(12) 0.0161(5) Uani 1 1 d . . .
H12 H 1.3295 -0.1571 -0.0397 0.019 Uiso 1 1 calc R . .
C13 C 1.4534(3) -0.13358(16) -0.09665(13) 0.0200(6) Uani 1 1 d . . .
H13 H 1.4938 -0.1778 -0.0979 0.024 Uiso 1 1 calc R . .
C14 C 1.4918(3) -0.08070(16) -0.12901(11) 0.0185(6) Uani 1 1 d . . .
H14 H 1.5590 -0.0887 -0.1526 0.022 Uiso 1 1 calc R . .
C15 C 1.4322(3) -0.01609(16) -0.12706(11) 0.0188(5) Uani 1 1 d . . .
H15 H 1.4598 0.0201 -0.1490 0.023 Uiso 1 1 calc R . .
C16 C 1.3324(3) -0.00402(15) -0.09323(11) 0.0155(5) Uani 1 1 d . . .
H16 H 1.2912 0.0400 -0.0924 0.019 Uiso 1 1 calc R . .
C21 C 1.0267(3) -0.08619(15) -0.04671(11) 0.0135(5) Uani 1 1 d . . .
C22 C 1.0127(3) -0.07870(16) -0.09877(12) 0.0187(6) Uani 1 1 d . . .
H22 H 1.0748 -0.0535 -0.1176 0.022 Uiso 1 1 calc R . .
C23 C 0.9077(3) -0.10811(16) -0.12354(12) 0.0231(6) Uani 1 1 d . . .
H23 H 0.8995 -0.1040 -0.1593 0.028 Uiso 1 1 calc R . .
C24 C 0.8156(3) -0.14325(16) -0.09577(13) 0.0223(7) Uani 1 1 d . . .
H24 H 0.7448 -0.1638 -0.1126 0.027 Uiso 1 1 calc R . .
C25 C 0.8261(3) -0.14854(16) -0.04384(13) 0.0205(6) Uani 1 1 d . . .
H25 H 0.7611 -0.1713 -0.0249 0.025 Uiso 1 1 calc R . .
C26 C 0.9317(3) -0.12058(14) -0.01907(12) 0.0167(5) Uani 1 1 d . . .
H26 H 0.9393 -0.1249 0.0167 0.020 Uiso 1 1 calc R . .
C31 C 1.0182(3) 0.16032(15) 0.04292(12) 0.0174(6) Uani 1 1 d . . .
C32 C 1.1335(3) 0.19391(17) 0.05588(14) 0.0231(7) Uani 1 1 d . . .
H32 H 1.2089 0.1673 0.0612 0.028 Uiso 1 1 calc R . .
C33 C 1.1375(4) 0.26581(18) 0.06098(15) 0.0305(8) Uani 1 1 d . . .
H33 H 1.2154 0.2884 0.0694 0.037 Uiso 1 1 calc R . .
C34 C 1.0266(4) 0.30453(18) 0.05360(16) 0.0343(9) Uani 1 1 d . . .
H34 H 1.0292 0.3537 0.0569 0.041 Uiso 1 1 calc R . .
C35 C 0.9118(4) 0.27189(17) 0.04143(14) 0.0315(7) Uani 1 1 d . . .
H35 H 0.8365 0.2988 0.0366 0.038 Uiso 1 1 calc R . .
C36 C 0.9072(3) 0.19959(15) 0.03636(12) 0.0217(6) Uani 1 1 d . . .
H36 H 0.8287 0.1772 0.0285 0.026 Uiso 1 1 calc R . .
C41 C 0.8622(3) 0.03826(14) 0.01831(11) 0.0136(5) Uani 1 1 d . . .
C42 C 0.7861(3) -0.00222(14) 0.05026(11) 0.0152(6) Uani 1 1 d . . .
H42 H 0.8157 -0.0134 0.0833 0.018 Uiso 1 1 calc R . .
C43 C 0.6681(3) -0.02627(16) 0.03429(12) 0.0185(6) Uani 1 1 d . . .
H43 H 0.6162 -0.0534 0.0562 0.022 Uiso 1 1 calc R . .
C44 C 0.6262(3) -0.01003(17) -0.01461(12) 0.0208(6) Uani 1 1 d . . .
H44 H 0.5448 -0.0258 -0.0257 0.025 Uiso 1 1 calc R . .
C45 C 0.7021(3) 0.02892(15) -0.04711(12) 0.0185(6) Uani 1 1 d . . .
H45 H 0.6734 0.0389 -0.0805 0.022 Uiso 1 1 calc R . .
C46 C 0.8207(3) 0.05332(15) -0.03069(12) 0.0170(6) Uani 1 1 d . . .
H46 H 0.8730 0.0801 -0.0528 0.020 Uiso 1 1 calc R . .
C51 C 1.4825(3) -0.15210(14) 0.13280(11) 0.0126(5) Uani 1 1 d . . .
C52 C 1.5088(3) -0.19807(16) 0.09329(12) 0.0183(6) Uani 1 1 d . . .
H52 H 1.4409 -0.2152 0.0729 0.022 Uiso 1 1 calc R . .
C53 C 1.6336(3) -0.21900(17) 0.08355(13) 0.0211(6) Uani 1 1 d . . .
H53 H 1.6504 -0.2513 0.0571 0.025 Uiso 1 1 calc R . .
C54 C 1.7341(3) -0.19281(15) 0.11232(13) 0.0212(6) Uani 1 1 d . . .
H54 H 1.8195 -0.2066 0.1053 0.025 Uiso 1 1 calc R . .
C55 C 1.7089(3) -0.14675(16) 0.15111(13) 0.0206(6) Uani 1 1 d . . .
H55 H 1.7778 -0.1287 0.1706 0.025 Uiso 1 1 calc R . .
C56 C 1.5840(3) -0.12630(15) 0.16221(11) 0.0179(5) Uani 1 1 d . . .
H56 H 1.5677 -0.0952 0.1894 0.022 Uiso 1 1 calc R . .
C61 C 1.2361(3) -0.19455(14) 0.17343(10) 0.0132(5) Uani 1 1 d . . .
C62 C 1.3024(3) -0.23990(16) 0.20545(12) 0.0202(6) Uani 1 1 d . . .
H62 H 1.3927 -0.2362 0.2086 0.024 Uiso 1 1 calc R . .
C63 C 1.2363(4) -0.29046(17) 0.23270(13) 0.0278(7) Uani 1 1 d . . .
H63 H 1.2817 -0.3214 0.2542 0.033 Uiso 1 1 calc R . .
C64 C 1.1039(4) -0.29576(17) 0.22847(13) 0.0264(7) Uani 1 1 d . . .
H64 H 1.0593 -0.3302 0.2472 0.032 Uiso 1 1 calc R . .
C65 C 1.0369(3) -0.25111(17) 0.19709(13) 0.0239(7) Uani 1 1 d . . .
H65 H 0.9466 -0.2550 0.1942 0.029 Uiso 1 1 calc R . .
C66 C 1.1025(3) -0.20030(15) 0.16962(11) 0.0181(6) Uani 1 1 d . . .
H66 H 1.0565 -0.1694 0.1482 0.022 Uiso 1 1 calc R . .
C71 C 1.0749(3) -0.05382(15) 0.23992(10) 0.0167(5) Uani 1 1 d . . .
C72 C 1.1238(3) -0.10493(16) 0.27269(12) 0.0206(6) Uani 1 1 d . . .
H72 H 1.2130 -0.1143 0.2731 0.025 Uiso 1 1 calc R . .
C73 C 1.0425(3) -0.14168(16) 0.30434(13) 0.0240(7) Uani 1 1 d . . .
H73 H 1.0759 -0.1771 0.3257 0.029 Uiso 1 1 calc R . .
C74 C 0.9128(4) -0.12709(17) 0.30505(12) 0.0277(7) Uani 1 1 d . . .
H74 H 0.8578 -0.1520 0.3272 0.033 Uiso 1 1 calc R . .
C75 C 0.8632(3) -0.0764(2) 0.27362(14) 0.0301(8) Uani 1 1 d . . .
H75 H 0.7741 -0.0666 0.2742 0.036 Uiso 1 1 calc R . .
C76 C 0.9435(3) -0.03938(18) 0.24088(12) 0.0225(7) Uani 1 1 d . . .
H76 H 0.9090 -0.0045 0.2193 0.027 Uiso 1 1 calc R . .
C81 C 1.2233(3) 0.07462(14) 0.22465(11) 0.0148(5) Uani 1 1 d . . .
C82 C 1.2605(3) 0.07720(16) 0.27489(12) 0.0210(6) Uani 1 1 d . . .
H82 H 1.2570 0.0365 0.2953 0.025 Uiso 1 1 calc R . .
C83 C 1.3035(3) 0.14046(18) 0.29556(14) 0.0277(7) Uani 1 1 d . . .
H83 H 1.3283 0.1427 0.3301 0.033 Uiso 1 1 calc R . .
C84 C 1.3098(3) 0.19939(17) 0.26570(15) 0.0273(8) Uani 1 1 d . . .
H84 H 1.3397 0.2418 0.2799 0.033 Uiso 1 1 calc R . .
C85 C 1.2731(4) 0.19721(17) 0.21544(15) 0.0315(8) Uani 1 1 d . . .
H85 H 1.2781 0.2377 0.1949 0.038 Uiso 1 1 calc R . .
C86 C 1.2285(4) 0.13440(17) 0.19519(14) 0.0280(7) Uani 1 1 d . . .
H86 H 1.2015 0.1327 0.1609 0.034 Uiso 1 1 calc R . .
F1S F 1.6965(3) 0.28877(16) 0.14978(13) 0.0629(8) Uani 1 1 d . . .
F2S F 1.5169(4) 0.23891(16) 0.1514(2) 0.1141(18) Uani 1 1 d . . .
F3S F 1.5714(4) 0.2965(2) 0.08569(12) 0.0888(12) Uani 1 1 d . . .

loop_
_atom_site_aniso_label
_atom_site_aniso_U_11
_atom_site_aniso_U_22
_atom_site_aniso_U_33
_atom_site_aniso_U_23
_atom_site_aniso_U_13
_atom_site_aniso_U_12
S1S 0.0216(4) 0.0271(4) 0.0217(4) 0.0066(3) 0.0014(3) -0.0001(3)
Rh1 0.01323(9) 0.01079(9) 0.00894(9) -0.00002(7) 0.00023(8) 0.00017(7)
Au1 0.01259(4) 0.01615(4) 0.01147(5) -0.00136(4) 0.00002(4) 0.00150(4)
P1 0.0118(3) 0.0124(3) 0.0100(3) 0.0001(2) 0.0005(3) -0.0002(2)
P2 0.0117(3) 0.0127(3) 0.0132(3) -0.0004(2) -0.0003(3) 0.0006(2)
P3 0.0132(3) 0.0118(3) 0.0104(3) -0.0003(2) 0.0002(3) 0.0001(2)
P4 0.0141(3) 0.0148(3) 0.0112(3) -0.0018(2) 0.0008(3) 0.0006(2)
Cl1 0.0129(3) 0.0171(3) 0.0170(3) 0.0012(3) 0.0003(2) -0.0025(2)
Cl1S 0.0535(7) 0.0535(6) 0.0534(7) -0.0243(5) 0.0121(6) -0.0300(6)
Cl2S 0.0410(5) 0.0422(5) 0.0391(5) -0.0204(4) 0.0117(4) -0.0085(4)
O1 0.0343(14) 0.0134(10) 0.0216(12) 0.0006(8) -0.0039(10) -0.0027(9)
O1S 0.0253(14) 0.088(2) 0.0347(17) -0.0049(17) -0.0023(12) 0.0113(15)
O2S 0.059(2) 0.072(2) 0.0198(15) -0.0016(14) -0.0035(14) 0.0172(18)
O3S 0.0513(19) 0.0324(15) 0.105(3) 0.0236(17) 0.037(2) 0.0029(15)
C1S 0.039(2) 0.035(2) 0.048(2) -0.0027(17) 0.010(2) -0.0011(18)
C1 0.0129(12) 0.0121(12) 0.0144(14) 0.0012(10) 0.0016(10) -0.0002(9)
C2 0.0164(13) 0.0158(13) 0.0084(13) -0.0016(9) -0.0009(10) 0.0004(10)
C2S 0.032(2) 0.049(3) 0.053(3) -0.009(2) -0.0079(19) -0.0009(17)
C3 0.0205(14) 0.0161(13) 0.0098(14) 0.0021(10) -0.0029(11) 0.0023(11)
C11 0.0113(12) 0.0161(12) 0.0094(12) -0.0007(10) -0.0015(10) -0.0003(9)
C12 0.0170(13) 0.0149(13) 0.0164(14) 0.0022(11) 0.0018(11) -0.0022(10)
C13 0.0201(14) 0.0161(13) 0.0237(16) -0.0030(11) 0.0000(12) 0.0031(11)
C14 0.0163(13) 0.0242(15) 0.0148(15) -0.0002(11) 0.0021(11) 0.0020(11)
C15 0.0181(13) 0.0226(13) 0.0158(14) 0.0062(11) 0.0028(10) -0.0001(12)
C16 0.0162(13) 0.0165(13) 0.0138(14) 0.0048(9) 0.0003(11) 0.0012(10)
C21 0.0116(12) 0.0143(12) 0.0147(14) -0.0020(10) 0.0001(10) 0.0009(10)
C22 0.0192(14) 0.0206(14) 0.0164(14) 0.0013(11) -0.0009(11) -0.0016(11)
C23 0.0218(14) 0.0275(15) 0.0200(16) -0.0050(11) -0.0054(14) 0.0004(12)
C24 0.0166(14) 0.0188(14) 0.0314(18) -0.0083(12) -0.0054(13) 0.0007(11)
C25 0.0139(13) 0.0170(14) 0.0307(18) -0.0051(12) 0.0038(12) -0.0011(10)
C26 0.0187(14) 0.0127(12) 0.0186(14) -0.0011(10) 0.0012(12) 0.0014(10)
C31 0.0210(15) 0.0153(13) 0.0159(14) -0.0013(10) 0.0024(11) -0.0015(11)
C32 0.0197(15) 0.0211(15) 0.0284(18) -0.0042(13) 0.0019(13) -0.0037(12)
C33 0.0308(18) 0.0244(17) 0.036(2) -0.0084(15) 0.0048(16) -0.0119(14)
C34 0.044(2) 0.0134(15) 0.045(2) -0.0040(14) 0.0071(18) -0.0028(14)
C35 0.0359(19) 0.0200(15) 0.039(2) -0.0033(13) 0.0005(18) 0.0044(15)
C36 0.0222(15) 0.0172(13) 0.0258(16) -0.0008(11) -0.0003(14) 0.0010(12)
C41 0.0120(12) 0.0133(12) 0.0154(14) 0.0000(9) 0.0005(10) 0.0014(9)
C42 0.0170(13) 0.0147(13) 0.0139(14) -0.0004(9) -0.0006(10) 0.0018(9)
C43 0.0149(12) 0.0194(14) 0.0214(15) -0.0025(11) 0.0049(11) -0.0001(11)
C44 0.0145(12) 0.0221(15) 0.0259(16) -0.0049(12) -0.0003(11) 0.0001(11)
C45 0.0168(13) 0.0219(15) 0.0167(14) -0.0037(11) -0.0042(11) 0.0033(11)
C46 0.0161(13) 0.0146(13) 0.0203(15) -0.0010(11) 0.0008(11) 0.0031(10)
C51 0.0147(12) 0.0118(12) 0.0112(13) 0.0014(9) 0.0005(10) 0.0006(10)
C52 0.0197(14) 0.0187(14) 0.0163(15) -0.0023(11) -0.0001(12) 0.0001(11)
C53 0.0215(15) 0.0213(15) 0.0205(16) -0.0050(12) 0.0025(12) 0.0034(12)
C54 0.0195(13) 0.0236(14) 0.0206(15) 0.0021(12) 0.0021(13) 0.0053(11)
C55 0.0179(14) 0.0220(15) 0.0220(16) -0.0005(12) -0.0048(12) 0.0006(11)
C56 0.0181(13) 0.0211(13) 0.0146(14) -0.0024(10) -0.0037(12) 0.0021(12)
C61 0.0183(13) 0.0120(11) 0.0094(12) -0.0013(9) 0.0017(11) -0.0019(10)
C62 0.0251(16) 0.0195(14) 0.0160(15) 0.0033(11) 0.0013(12) 0.0015(11)
C63 0.041(2) 0.0188(15) 0.0238(17) 0.0075(12) 0.0049(15) 0.0031(14)
C64 0.041(2) 0.0185(14) 0.0192(16) -0.0001(11) 0.0088(15) -0.0104(14)
C65 0.0260(16) 0.0268(16) 0.0188(16) -0.0045(12) 0.0052(13) -0.0107(12)
C66 0.0215(15) 0.0194(13) 0.0134(14) -0.0008(10) 0.0009(12) -0.0046(11)
C71 0.0194(14) 0.0183(13) 0.0124(13) -0.0036(10) 0.0017(11) -0.0028(12)
C72 0.0249(15) 0.0177(14) 0.0191(15) -0.0027(11) 0.0071(12) -0.0008(11)
C73 0.0383(19) 0.0161(14) 0.0174(16) -0.0020(11) 0.0061(13) -0.0051(12)
C74 0.0342(17) 0.0300(16) 0.0189(16) -0.0043(12) 0.0064(15) -0.0178(16)
C75 0.0183(15) 0.044(2) 0.0279(19) -0.0049(15) 0.0029(14) -0.0087(14)
C76 0.0207(16) 0.0296(16) 0.0171(16) -0.0014(11) -0.0005(12) -0.0039(12)
C81 0.0192(13) 0.0135(12) 0.0117(13) -0.0041(9) -0.0006(11) 0.0031(10)
C82 0.0292(16) 0.0181(14) 0.0156(14) 0.0005(10) 0.0003(13) -0.0032(12)
C83 0.0327(18) 0.0275(17) 0.0230(18) -0.0089(13) -0.0040(14) -0.0019(13)
C84 0.0242(16) 0.0177(15) 0.040(2) -0.0132(14) 0.0009(15) -0.0008(12)
C85 0.045(2) 0.0144(14) 0.035(2) -0.0004(13) -0.0030(17) -0.0013(14)
C86 0.041(2) 0.0190(15) 0.0240(17) -0.0003(12) -0.0063(15) -0.0016(14)
F1S 0.0475(17) 0.0621(18) 0.079(2) -0.0074(16) -0.0056(15) 0.0284(14)
F2S 0.108(3) 0.0310(16) 0.203(5) -0.020(2) 0.074(3) -0.0153(18)
F3S 0.082(3) 0.137(3) 0.0469(19) -0.040(2) 0.0004(18) 0.034(3)

loop_
_atom_type_symbol
_atom_type_description
_atom_type_scat_dispersion_real
_atom_type_scat_dispersion_imag
_atom_type_scat_source
C C 0.0033 0.0016 'International Tables Vol C Tables 4.2.6.8 and 6.1.1.4'
H H 0.0000 0.0000 'International Tables Vol C Tables 4.2.6.8 and 6.1.1.4'
O O 0.0106 0.0060 'International Tables Vol C Tables 4.2.6.8 and 6.1.1.4'
F F 0.0171 0.0103 'International Tables Vol C Tables 4.2.6.8 and 6.1.1.4'
P P 0.1023 0.0942 'International Tables Vol C Tables 4.2.6.8 and 6.1.1.4'
S S 0.1246 0.1234 'International Tables Vol C Tables 4.2.6.8 and 6.1.1.4'
Cl Cl 0.1484 0.1585 'International Tables Vol C Tables 4.2.6.8 and 6.1.1.4'
Rh Rh -1.1178 0.9187 'International Tables Vol C Tables 4.2.6.8 and 6.1.1.4'
Au Au -2.0133 8.8022 'International Tables Vol C Tables 4.2.6.8 and 6.1.1.4'

loop_
_geom_angle_atom_site_label_1
_geom_angle_atom_site_label_2
_geom_angle_atom_site_label_3
_geom_angle
_geom_angle_site_symmetry_1
_geom_angle_site_symmetry_3
_geom_angle_publ_flag
O2S S1S O3S 115.6(2) . . ?
O2S S1S O1S 115.2(2) . . ?
O3S S1S O1S 115.2(2) . . ?
O2S S1S C1S 104.0(2) . . ?
O3S S1S C1S 101.0(2) . . ?
O1S S1S C1S 102.9(2) . . ?
C3 Rh1 P3 91.99(9) . . ?
C3 Rh1 P1 92.49(9) . . ?
P3 Rh1 P1 175.12(3) . . ?
C3 Rh1 Cl1 172.78(10) . . ?
P3 Rh1 Cl1 87.45(3) . . ?
P1 Rh1 Cl1 87.87(3) . . ?
C3 Rh1 Au1 115.25(10) . . ?
P3 Rh1 Au1 89.02(2) . . ?
P1 Rh1 Au1 90.83(2) . . ?
Cl1 Rh1 Au1 71.942(18) . . ?
P2 Au1 P4 168.03(2) . . ?
P2 Au1 Rh1 91.213(19) . . ?
P4 Au1 Rh1 94.037(19) . . ?
C11 P1 C21 103.68(13) . . ?
C11 P1 C1 105.65(13) . . ?
C21 P1 C1 104.50(13) . . ?
C11 P1 Rh1 109.22(9) . . ?
C21 P1 Rh1 121.05(10) . . ?
C1 P1 Rh1 111.51(10) . . ?
C41 P2 C31 108.11(14) . . ?
C41 P2 C1 105.70(13) . . ?
C31 P2 C1 103.81(13) . . ?
C41 P2 Au1 115.72(10) . . ?
C31 P2 Au1 110.71(11) . . ?
C1 P2 Au1 111.99(10) . . ?
C61 P3 C51 106.17(13) . . ?
C61 P3 C2 104.27(13) . . ?
C51 P3 C2 104.75(13) . . ?
C61 P3 Rh1 117.66(10) . . ?
C51 P3 Rh1 110.08(9) . . ?
C2 P3 Rh1 112.91(9) . . ?
C71 P4 C81 108.30(13) . . ?
C71 P4 C2 108.08(14) . . ?
C81 P4 C2 102.90(13) . . ?
C71 P4 Au1 117.83(10) . . ?
C81 P4 Au1 108.84(10) . . ?
C2 P4 Au1 109.86(9) . . ?
F2S C1S F1S 106.6(4) . . ?
F2S C1S F3S 107.3(4) . . ?
F1S C1S F3S 106.3(4) . . ?
F2S C1S S1S 112.5(3) . . ?
F1S C1S S1S 112.4(3) . . ?
F3S C1S S1S 111.4(3) . . ?
P1 C1 P2 111.37(15) . . ?
P3 C2 P4 114.46(15) . . ?
Cl2S C2S Cl1S 111.0(2) . . ?
O1 C3 Rh1 176.6(3) . . ?
C16 C11 C12 119.4(3) . . ?
C16 C11 P1 124.1(2) . . ?
C12 C11 P1 116.5(2) . . ?
C13 C12 C11 120.8(3) . . ?
C14 C13 C12 119.4(3) . . ?
C13 C14 C15 120.1(3) . . ?
C14 C15 C16 120.6(3) . . ?
C11 C16 C15 119.7(3) . . ?
C22 C21 C26 119.4(3) . . ?
C22 C21 P1 119.9(2) . . ?
C26 C21 P1 120.7(2) . . ?
C21 C22 C23 120.2(3) . . ?
C24 C23 C22 119.7(3) . . ?
C25 C24 C23 120.4(3) . . ?
C24 C25 C26 120.1(3) . . ?
C25 C26 C21 120.1(3) . . ?
C36 C31 C32 119.6(3) . . ?
C36 C31 P2 122.1(2) . . ?
C32 C31 P2 118.1(2) . . ?
C33 C32 C31 120.3(3) . . ?
C32 C33 C34 119.6(3) . . ?
C33 C34 C35 120.6(3) . . ?
C34 C35 C36 120.0(4) . . ?
C31 C36 C35 119.9(3) . . ?
C46 C41 C42 119.9(3) . . ?
C46 C41 P2 121.0(2) . . ?
C42 C41 P2 119.0(2) . . ?
C43 C42 C41 120.7(3) . . ?
C42 C43 C44 119.1(3) . . ?
C45 C44 C43 120.8(3) . . ?
C44 C45 C46 119.8(3) . . ?
C41 C46 C45 119.7(3) . . ?
C52 C51 C56 119.2(3) . . ?
C52 C51 P3 117.0(2) . . ?
C56 C51 P3 123.6(2) . . ?
C53 C52 C51 120.4(3) . . ?
C52 C53 C54 120.2(3) . . ?
C55 C54 C53 119.6(3) . . ?
C54 C55 C56 121.0(3) . . ?
C55 C56 C51 119.5(3) . . ?
C62 C61 C66 119.2(3) . . ?
C62 C61 P3 121.5(2) . . ?
C66 C61 P3 119.1(2) . . ?
C63 C62 C61 120.1(3) . . ?
C62 C63 C64 120.2(3) . . ?
C65 C64 C63 120.4(3) . . ?
C64 C65 C66 119.8(3) . . ?
C65 C66 C61 120.4(3) . . ?
C76 C71 C72 118.9(3) . . ?
C76 C71 P4 117.6(2) . . ?
C72 C71 P4 123.4(2) . . ?
C73 C72 C71 120.3(3) . . ?
C74 C73 C72 120.4(3) . . ?
C75 C74 C73 120.2(3) . . ?
C74 C75 C76 120.3(3) . . ?
C75 C76 C71 119.9(3) . . ?
C82 C81 C86 119.8(3) . . ?
C82 C81 P4 121.6(2) . . ?
C86 C81 P4 118.6(2) . . ?
C81 C82 C83 119.5(3) . . ?
C84 C83 C82 120.2(3) . . ?
C83 C84 C85 120.6(3) . . ?
C84 C85 C86 119.0(3) . . ?
C81 C86 C85 120.8(3) . . ?

loop_
_geom_bond_atom_site_label_1
_geom_bond_atom_site_label_2
_geom_bond_distance
_geom_bond_site_symmetry_2
_geom_bond_publ_flag
S1S O2S 1.413(3) . ?
S1S O3S 1.424(3) . ?
S1S O1S 1.428(3) . ?
S1S C1S 1.809(4) . ?
Rh1 C3 1.809(3) . ?
Rh1 P3 2.3158(8) . ?
Rh1 P1 2.3190(8) . ?
Rh1 Cl1 2.3928(7) . ?
Rh1 Au1 2.9551(3) . ?
Au1 P2 2.3185(8) . ?
Au1 P4 2.3198(8) . ?
P1 C11 1.817(3) . ?
P1 C21 1.829(3) . ?
P1 C1 1.837(3) . ?
P2 C41 1.802(3) . ?
P2 C31 1.817(3) . ?
P2 C1 1.841(3) . ?
P3 C61 1.813(3) . ?
P3 C51 1.824(3) . ?
P3 C2 1.832(3) . ?
P4 C71 1.810(3) . ?
P4 C81 1.821(3) . ?
P4 C2 1.834(3) . ?
Cl1S C2S 1.774(5) . ?
Cl2S C2S 1.771(4) . ?
O1 C3 1.147(4) . ?
C1S F2S 1.301(5) . ?
C1S F1S 1.329(5) . ?
C1S F3S 1.350(5) . ?
C11 C16 1.392(4) . ?
C11 C12 1.398(4) . ?
C12 C13 1.392(4) . ?
C13 C14 1.387(4) . ?
C14 C15 1.390(4) . ?
C15 C16 1.393(4) . ?
C21 C22 1.389(4) . ?
C21 C26 1.398(4) . ?
C22 C23 1.397(4) . ?
C23 C24 1.386(5) . ?
C24 C25 1.379(5) . ?
C25 C26 1.391(4) . ?
C31 C36 1.395(4) . ?
C31 C32 1.410(4) . ?
C32 C33 1.389(5) . ?
C33 C34 1.391(6) . ?
C34 C35 1.392(6) . ?
C35 C36 1.397(4) . ?
C41 C46 1.394(4) . ?
C41 C42 1.396(4) . ?
C42 C43 1.384(4) . ?
C43 C44 1.398(4) . ?
C44 C45 1.388(4) . ?
C45 C46 1.395(4) . ?
C51 C52 1.394(4) . ?
C51 C56 1.405(4) . ?
C52 C53 1.390(4) . ?
C53 C54 1.390(5) . ?
C54 C55 1.379(4) . ?
C55 C56 1.395(4) . ?
C61 C62 1.398(4) . ?
C61 C66 1.404(4) . ?
C62 C63 1.392(4) . ?
C63 C64 1.393(5) . ?
C64 C65 1.383(5) . ?
C65 C66 1.396(4) . ?
C71 C76 1.402(4) . ?
C71 C72 1.405(4) . ?
C72 C73 1.385(4) . ?
C73 C74 1.385(5) . ?
C74 C75 1.381(5) . ?
C75 C76 1.399(5) . ?
C81 C82 1.383(4) . ?
C81 C86 1.388(4) . ?
C82 C83 1.407(4) . ?
C83 C84 1.381(5) . ?
C84 C85 1.382(5) . ?
C85 C86 1.400(5) . ?
